data_1541131
loop_
_publ_author_name
'Pilchowski, I.'
'Mewis, A.'
'Wenzel, M.'
'Gruehn, R.'

_publ_section_title
;
 Ba Cu8 P4 und Ba Cu8 As4: Darstellung, Strukturbestimmung und
 elektronenmikroskopische Untersuchungen
;
_journal_name_full 'Zeitschrift fuer Anorganische und Allgemeine Chemie'
_journal_page_first 109
_journal_page_last 116
_journal_volume 588
_journal_year 1990
_chemical_formula_sum 'Ba Cu8 P4'
_space_group_IT_number 87
_symmetry_space_group_name_Hall '-I 4'
_symmetry_space_group_name_H-M 'I 4/m'
_cell_angle_alpha 90
_cell_angle_beta 90
_cell_angle_gamma 90
_cell_formula_units_Z 2
_cell_length_a 10.192
_cell_length_b 10.192
_cell_length_c 3.878
_cell_volume 402.834
_citation_journal_id_ASTM ZAACAB
_cod_data_source_file Pilchowski_ZAACAB_1990_1291.cif
_cod_data_source_block Ba1Cu8P4
_cod_original_cell_volume 402.8345
_cod_original_formula_sum 'Ba1 Cu8 P4'
_cod_database_code 1541131

loop_
_symmetry_equiv_pos_as_xyz
x,y,z
-y,x,z
-x,-y,z
y,-x,z
-x,-y,-z
y,-x,-z
x,y,-z
-y,x,-z
x+1/2,y+1/2,z+1/2
-y+1/2,x+1/2,z+1/2
-x+1/2,-y+1/2,z+1/2
y+1/2,-x+1/2,z+1/2
-x+1/2,-y+1/2,-z+1/2
y+1/2,-x+1/2,-z+1/2
x+1/2,y+1/2,-z+1/2
-y+1/2,x+1/2,-z+1/2

loop_
_atom_site_label
_atom_site_type_symbol
_atom_site_fract_x
_atom_site_fract_y
_atom_site_fract_z
_atom_site_occupancy
_atom_site_U_iso_or_equiv
P1 P-3 0.2344 0.4259 0 1 0.0
Cu1 Cu+1 0.2266 0.664 0 1 0.0
Cu2 Cu+1 0.0154 0.3651 0 1 0.0
Ba1 Ba+2 0 0 0 1 0.0
